data_2218136
loop_
_publ_author_name
'Serwer, Monazza'
'Khawar Rauf, M.'
'Ebihara, Masahiro'
'Hameed, Shahid'

_publ_section_title
;
 (<i>R</i>)-1-(4-Bromobenzoyl)-4-(1-phenylpropyl)thiosemicarbazide
;
_journal_coeditor_code HG2385
_journal_issue 5
_journal_name_full 'Acta Crystallographica Section E'
_journal_page_first o812
_journal_paper_doi 10.1107/S1600536808006806
_journal_volume 64
_journal_year 2008
_chemical_formula_iupac 'C17 H18 Br N3 O S'
_chemical_formula_moiety 'C17 H18 Br N3 O S'
_chemical_formula_sum 'C17 H18 Br N3 O S'
_chemical_formula_weight 392.31
_chemical_name_systematic
;
(<i>R</i>)-1-(4-Bromobenzoyl)-4-(1-phenylpropyl)thiosemicarbazide
;
_space_group_IT_number 19
_symmetry_cell_setting orthorhombic
_symmetry_space_group_name_Hall 'P 2ac 2ab'
_symmetry_space_group_name_H-M 'P 21 21 21'
_atom_sites_solution_hydrogens geom
_atom_sites_solution_primary direct
_atom_sites_solution_secondary difmap
_audit_creation_method SHELXL-97
_cell_angle_alpha 90.00
_cell_angle_beta 90.00
_cell_angle_gamma 90.00
_cell_formula_units_Z 4
_cell_length_a 6.263(3)
_cell_length_b 9.698(5)
_cell_length_c 27.651(15)
_cell_measurement_reflns_used 4820
_cell_measurement_temperature 123(2)
_cell_measurement_theta_max 27.48
_cell_measurement_theta_min 3.05
_cell_volume 1679.5(15)
_computing_cell_refinement 'CrystalClear (Molecular Structure Corporation & Rigaku, 2001)'
_computing_data_collection 'CrystalClear (Molecular Structure Corporation & Rigaku, 2001)'
_computing_data_reduction 'TEXSAN (Molecular Structure Corporation & Rigaku, 2004)'
_computing_molecular_graphics 'ORTEPII (Johnson, 1976)'
_computing_publication_material
;
SHELXL97 (Sheldrick, 2008) and TEXSAN (Molecular Structure
Corporation & Rigaku, 2004)
;
_computing_structure_refinement 'SHELXL97 (Sheldrick, 2008)'
_computing_structure_solution 'SIR97 (Altomare <i>et al.</i>,  1999)'
_diffrn_ambient_temperature 123(2)
_diffrn_measured_fraction_theta_full 0.996
_diffrn_measured_fraction_theta_max 0.996
_diffrn_measurement_device_type 'Rigaku/MSC Mercury CCD'
_diffrn_measurement_method \w
_diffrn_radiation_monochromator graphite
_diffrn_radiation_source 'fine-focus sealed tube'
_diffrn_radiation_type MoK\a
_diffrn_radiation_wavelength 0.71070
_diffrn_reflns_av_R_equivalents 0.0565
_diffrn_reflns_av_sigmaI/netI 0.0663
_diffrn_reflns_limit_h_max 8
_diffrn_reflns_limit_h_min -8
_diffrn_reflns_limit_k_max 8
_diffrn_reflns_limit_k_min -12
_diffrn_reflns_limit_l_max 35
_diffrn_reflns_limit_l_min -26
_diffrn_reflns_number 13732
_diffrn_reflns_theta_full 27.46
_diffrn_reflns_theta_max 27.46
_diffrn_reflns_theta_min 3.05
_exptl_absorpt_coefficient_mu 2.579
_exptl_absorpt_correction_T_max 0.6265
_exptl_absorpt_correction_T_min 0.5117
_exptl_absorpt_correction_type integration
_exptl_absorpt_process_details '(NUMABS; Higashi, 1999)'
_exptl_crystal_colour colourles
_exptl_crystal_density_diffrn 1.552
_exptl_crystal_density_method 'not measured'
_exptl_crystal_description block
_exptl_crystal_F_000 800
_exptl_crystal_size_max 0.30
_exptl_crystal_size_mid 0.25
_exptl_crystal_size_min 0.20
_refine_diff_density_max 0.337
_refine_diff_density_min -0.352
_refine_ls_abs_structure_details 'Flack (1983), 1584 Friedel pairs'
_refine_ls_abs_structure_Flack 0.020(10)
_refine_ls_extinction_coef 0.0018(4)
_refine_ls_extinction_expression Fc^*^=kFc[1+0.001xFc^2^\l^3^/sin(2\q)]^-1/4^
_refine_ls_extinction_method 'SHELXL97 (Sheldrick, 2008)'
_refine_ls_goodness_of_fit_ref 1.130
_refine_ls_hydrogen_treatment mixed
_refine_ls_matrix_type full
_refine_ls_number_parameters 219
_refine_ls_number_reflns 3824
_refine_ls_number_restraints 0
_refine_ls_restrained_S_all 1.130
_refine_ls_R_factor_all 0.0565
_refine_ls_R_factor_gt 0.0478
_refine_ls_shift/su_max 0.000
_refine_ls_shift/su_mean 0.000
_refine_ls_structure_factor_coef Fsqd
_refine_ls_weighting_details 'calc w=1/[\s^2^(Fo^2^)+1.3691P] where P=(Fo^2^+2Fc^2^)/3'
_refine_ls_weighting_scheme calc
_refine_ls_wR_factor_gt 0.0717
_refine_ls_wR_factor_ref 0.0738
_reflns_number_gt 3516
_reflns_number_total 3824
_reflns_threshold_expression ' I>2\s(I)'
_cod_data_source_file hg2385.cif
_cod_data_source_block I
_cod_database_code 2218136
_cod_database_fobs_code 2218136

loop_
_symmetry_equiv_pos_as_xyz
'x, y, z'
'-x+1/2, -y, z+1/2'
'x+1/2, -y+1/2, -z'
'-x, y+1/2, -z+1/2'

loop_
_atom_site_type_symbol
_atom_site_label
_atom_site_fract_x
_atom_site_fract_y
_atom_site_fract_z
_atom_site_U_iso_or_equiv
_atom_site_adp_type
_atom_site_calc_flag
_atom_site_refinement_flags
_atom_site_occupancy
C C1 0.0742(6) 0.2098(3) 0.24009(12) 0.0141(8) Uani d . 1
O O1 0.0089(4) 0.0922(2) 0.23367(10) 0.0260(7) Uani d . 1
N N1 -0.0306(5) 0.3005(3) 0.26956(12) 0.0144(7) Uani d . 1
H H1 0.006(6) 0.384(4) 0.2666(13) 0.017 Uiso d . 1
C C2 -0.2924(6) 0.2804(3) 0.33209(13) 0.0124(8) Uani d . 1
S S1 -0.55059(15) 0.30911(9) 0.34643(4) 0.0169(2) Uani d . 1
N N2 -0.2383(5) 0.2701(3) 0.28467(12) 0.0144(7) Uani d . 1
H H2 -0.319(7) 0.288(4) 0.2668(15) 0.017 Uiso d . 1
N N3 -0.1369(5) 0.2639(3) 0.36436(12) 0.0146(6) Uani d . 1
H H3 -0.024(6) 0.254(3) 0.3547(15) 0.017 Uiso d . 1
C C3 0.2725(6) 0.2613(3) 0.21649(13) 0.0134(8) Uani d . 1
C C4 0.3408(6) 0.3985(4) 0.21787(13) 0.0156(8) Uani d . 1
H H4 0.2625 0.4643 0.2361 0.019 Uiso calc R 1
C C5 0.5216(6) 0.4390(3) 0.19285(14) 0.0171(8) Uani d . 1
H H5 0.5681 0.5322 0.1939 0.020 Uiso calc R 1
C C6 0.6334(7) 0.3426(3) 0.16636(12) 0.0153(7) Uani d . 1
C C7 0.5710(6) 0.2056(4) 0.16486(13) 0.0197(8) Uani d . 1
H H7 0.6508 0.1401 0.1468 0.024 Uiso calc R 1
C C8 0.3915(7) 0.1659(3) 0.18998(13) 0.0169(8) Uani d . 1
H H8 0.3479 0.0721 0.1893 0.020 Uiso calc R 1
Br Br1 0.87772(7) 0.39971(4) 0.131114(15) 0.02482(12) Uani d . 1
C C9 -0.1593(6) 0.2802(3) 0.41665(12) 0.0152(8) Uani d . 1
H H9 -0.3033 0.3217 0.4224 0.018 Uiso calc R 1
C C10 -0.1581(6) 0.1398(3) 0.44199(13) 0.0154(8) Uani d . 1
C C11 -0.3136(6) 0.0440(3) 0.42905(14) 0.0207(9) Uani d . 1
H H11 -0.4171 0.0674 0.4053 0.025 Uiso calc R 1
C C12 -0.3188(7) -0.0852(4) 0.45040(15) 0.0258(10) Uani d . 1
H H12 -0.4244 -0.1503 0.4410 0.031 Uiso calc R 1
C C13 -0.1711(7) -0.1193(4) 0.48521(14) 0.0273(10) Uani d . 1
H H13 -0.1748 -0.2078 0.4999 0.033 Uiso calc R 1
C C14 -0.0166(7) -0.0245(4) 0.49888(16) 0.0305(11) Uani d . 1
H H14 0.0848 -0.0475 0.5231 0.037 Uiso calc R 1
C C15 -0.0110(6) 0.1039(4) 0.47705(14) 0.0231(9) Uani d . 1
H H15 0.0956 0.1683 0.4863 0.028 Uiso calc R 1
C C16 0.0052(6) 0.3842(4) 0.43521(13) 0.0200(8) Uani d . 1
H H16A 0.1506 0.3475 0.4296 0.024 Uiso calc R 1
H H16B -0.0137 0.3966 0.4705 0.024 Uiso calc R 1
C C17 -0.0165(7) 0.5243(4) 0.41003(15) 0.0276(10) Uani d . 1
H H17A 0.0209 0.5147 0.3758 0.041 Uiso calc R 1
H H17B 0.0798 0.5909 0.4254 0.041 Uiso calc R 1
H H17C -0.1641 0.5569 0.4129 0.041 Uiso calc R 1

loop_
_atom_site_aniso_label
_atom_site_aniso_U_11
_atom_site_aniso_U_22
_atom_site_aniso_U_33
_atom_site_aniso_U_12
_atom_site_aniso_U_13
_atom_site_aniso_U_23
C1 0.017(2) 0.0147(16) 0.0109(19) 0.0004(14) 0.0000(16) 0.0045(13)
O1 0.0226(16) 0.0156(12) 0.0397(18) -0.0052(12) 0.0131(13) -0.0043(12)
N1 0.0114(16) 0.0133(13) 0.0185(19) -0.0054(12) 0.0049(14) 0.0010(12)
C2 0.0131(19) 0.0096(15) 0.015(2) -0.0006(13) 0.0013(16) -0.0013(13)
S1 0.0102(5) 0.0220(4) 0.0184(5) 0.0014(4) 0.0029(4) 0.0007(4)
N2 0.0078(17) 0.0215(16) 0.0140(19) -0.0001(13) -0.0027(14) 0.0057(13)
N3 0.0102(15) 0.0230(13) 0.0105(16) 0.0013(12) 0.0013(17) -0.0019(12)
C3 0.0120(19) 0.0140(16) 0.014(2) 0.0009(13) -0.0015(16) 0.0044(13)
C4 0.015(2) 0.0156(15) 0.0165(19) 0.0032(17) 0.0005(16) 0.0038(15)
C5 0.018(2) 0.0155(17) 0.018(2) -0.0002(14) -0.0004(18) 0.0023(14)
C6 0.0116(18) 0.0256(16) 0.0087(18) 0.0002(15) 0.0002(18) 0.0040(13)
C7 0.020(2) 0.0242(17) 0.015(2) 0.0037(15) 0.0044(17) -0.0027(15)
C8 0.016(2) 0.0158(15) 0.019(2) -0.0009(15) 0.0043(19) 0.0004(13)
Br1 0.01688(19) 0.03197(19) 0.0256(2) -0.00092(17) 0.0097(2) 0.00672(18)
C9 0.015(2) 0.0230(17) 0.0078(19) -0.0003(15) 0.0031(16) -0.0007(13)
C10 0.018(2) 0.0194(16) 0.0090(18) 0.0018(14) 0.0014(17) -0.0006(12)
C11 0.020(2) 0.0270(18) 0.015(2) -0.0036(15) -0.0038(17) 0.0045(15)
C12 0.028(3) 0.028(2) 0.021(2) -0.0071(18) 0.0013(18) -0.0019(17)
C13 0.038(3) 0.0230(19) 0.021(2) 0.0071(18) 0.005(2) 0.0009(16)
C14 0.035(3) 0.033(2) 0.023(3) 0.0116(19) -0.011(2) 0.0005(18)
C15 0.027(2) 0.0242(18) 0.018(2) -0.0021(19) -0.0045(18) 0.0018(18)
C16 0.020(2) 0.0275(18) 0.013(2) -0.0051(16) 0.0007(16) -0.0030(16)
C17 0.032(3) 0.030(2) 0.021(2) -0.0109(18) 0.004(2) 0.0027(17)

loop_
_atom_type_symbol
_atom_type_description
_atom_type_scat_dispersion_real
_atom_type_scat_dispersion_imag
_atom_type_scat_source
C C 0.0033 0.0016 'International Tables Vol C Tables 4.2.6.8 and 6.1.1.4'
H H 0.0000 0.0000 'International Tables Vol C Tables 4.2.6.8 and 6.1.1.4'
N N 0.0061 0.0033 'International Tables Vol C Tables 4.2.6.8 and 6.1.1.4'
O O 0.0106 0.0060 'International Tables Vol C Tables 4.2.6.8 and 6.1.1.4'
S S 0.1246 0.1234 'International Tables Vol C Tables 4.2.6.8 and 6.1.1.4'
Br Br -0.2901 2.4595 'International Tables Vol C Tables 4.2.6.8 and 6.1.1.4'

loop_
_geom_angle_atom_site_label_1
_geom_angle_atom_site_label_2
_geom_angle_atom_site_label_3
_geom_angle
O1 C1 N1 121.7(3)
O1 C1 C3 121.8(3)
N1 C1 C3 116.5(3)
C1 N1 N2 119.3(3)
C1 N1 H1 115(3)
N2 N1 H1 119(3)
N3 C2 N2 117.1(3)
N3 C2 S1 124.3(3)
N2 C2 S1 118.6(3)
C2 N2 N1 120.4(3)
C2 N2 H2 118(3)
N1 N2 H2 113(3)
C2 N3 C9 125.5(3)
C2 N3 H3 117(3)
C9 N3 H3 117(3)
C8 C3 C4 118.8(3)
C8 C3 C1 117.0(3)
C4 C3 C1 124.2(3)
C5 C4 C3 120.4(3)
C5 C4 H4 119.8
C3 C4 H4 119.8
C6 C5 C4 119.2(3)
C6 C5 H5 120.4
C4 C5 H5 120.4
C5 C6 C7 121.5(4)
C5 C6 Br1 119.0(3)
C7 C6 Br1 119.5(3)
C8 C7 C6 118.9(3)
C8 C7 H7 120.5
C6 C7 H7 120.5
C7 C8 C3 121.0(3)
C7 C8 H8 119.5
C3 C8 H8 119.5
N3 C9 C16 109.8(3)
N3 C9 C10 110.8(3)
C16 C9 C10 115.4(3)
N3 C9 H9 106.8
C16 C9 H9 106.8
C10 C9 H9 106.8
C15 C10 C11 118.6(3)
C15 C10 C9 123.3(3)
C11 C10 C9 118.2(3)
C12 C11 C10 120.7(4)
C12 C11 H11 119.6
C10 C11 H11 119.6
C13 C12 C11 120.0(4)
C13 C12 H12 120.0
C11 C12 H12 120.0
C12 C13 C14 120.0(4)
C12 C13 H13 120.0
C14 C13 H13 120.0
C15 C14 C13 119.7(4)
C15 C14 H14 120.2
C13 C14 H14 120.2
C10 C15 C14 121.1(4)
C10 C15 H15 119.5
C14 C15 H15 119.5
C9 C16 C17 111.8(3)
C9 C16 H16A 109.3
C17 C16 H16A 109.3
C9 C16 H16B 109.3
C17 C16 H16B 109.3
H16A C16 H16B 107.9
C16 C17 H17A 109.5
C16 C17 H17B 109.5
H17A C17 H17B 109.5
C16 C17 H17C 109.5
H17A C17 H17C 109.5
H17B C17 H17C 109.5

loop_
_geom_bond_atom_site_label_1
_geom_bond_atom_site_label_2
_geom_bond_distance
C1 O1 1.224(4)
C1 N1 1.367(4)
C1 C3 1.489(5)
N1 N2 1.397(4)
N1 H1 0.84(4)
C2 N3 1.330(5)
C2 N2 1.358(5)
C2 S1 1.688(4)
N2 H2 0.73(4)
N3 C9 1.461(5)
N3 H3 0.76(4)
C3 C8 1.396(5)
C3 C4 1.398(5)
C4 C5 1.384(5)
C4 H4 0.9500
C5 C6 1.379(5)
C5 H5 0.9500
C6 C7 1.386(5)
C6 Br1 1.897(4)
C7 C8 1.376(5)
C7 H7 0.9500
C8 H8 0.9500
C9 C16 1.531(5)
C9 C10 1.532(4)
C9 H9 1.0000
C10 C15 1.382(5)
C10 C11 1.393(5)
C11 C12 1.386(5)
C11 H11 0.9500
C12 C13 1.376(6)
C12 H12 0.9500
C13 C14 1.387(6)
C13 H13 0.9500
C14 C15 1.384(5)
C14 H14 0.9500
C15 H15 0.9500
C16 C17 1.532(5)
C16 H16A 0.9900
C16 H16B 0.9900
C17 H17A 0.9800
C17 H17B 0.9800
C17 H17C 0.9800

loop_
_geom_hbond_atom_site_label_D
_geom_hbond_atom_site_label_H
_geom_hbond_atom_site_label_A
_geom_hbond_site_symmetry_A
_geom_hbond_distance_DH
_geom_hbond_distance_HA
_geom_hbond_distance_DA
_geom_hbond_angle_DHA
N1 H1 O1 4 0.84(4) 2.03(4) 2.834(4) 161(4)

loop_
_geom_torsion_atom_site_label_1
_geom_torsion_atom_site_label_2
_geom_torsion_atom_site_label_3
_geom_torsion_atom_site_label_4
_geom_torsion
O1 C1 N1 N2 -13.7(5)
C3 C1 N1 N2 166.7(3)
N3 C2 N2 N1 -26.7(4)
S1 C2 N2 N1 154.7(2)
C1 N1 N2 C2 131.2(3)
N2 C2 N3 C9 175.6(3)
S1 C2 N3 C9 -6.0(4)
O1 C1 C3 C8 -5.4(5)
N1 C1 C3 C8 174.2(3)
O1 C1 C3 C4 172.1(3)
N1 C1 C3 C4 -8.3(5)
C8 C3 C4 C5 0.8(5)
C1 C3 C4 C5 -176.7(3)
C3 C4 C5 C6 0.2(5)
C4 C5 C6 C7 -1.1(6)
C4 C5 C6 Br1 178.7(3)
C5 C6 C7 C8 0.8(6)
Br1 C6 C7 C8 -179.0(3)
C6 C7 C8 C3 0.3(6)
C4 C3 C8 C7 -1.1(6)
C1 C3 C8 C7 176.6(3)
C2 N3 C9 C16 -125.2(3)
C2 N3 C9 C10 106.1(4)
N3 C9 C10 C15 121.4(4)
C16 C9 C10 C15 -4.2(5)
N3 C9 C10 C11 -58.7(4)
C16 C9 C10 C11 175.7(3)
C15 C10 C11 C12 -0.8(6)
C9 C10 C11 C12 179.3(3)
C10 C11 C12 C13 0.8(6)
C11 C12 C13 C14 -0.1(6)
C12 C13 C14 C15 -0.5(6)
C11 C10 C15 C14 0.2(6)
C9 C10 C15 C14 -180.0(4)
C13 C14 C15 C10 0.5(6)
N3 C9 C16 C17 57.4(4)
C10 C9 C16 C17 -176.5(3)

loop_
_cod_related_entry_id
_cod_related_entry_database
_cod_related_entry_code
1 ChemSpider 21194577
